data_7010868
loop_
_publ_author_name
'Wong, Wai-Yeung'
'Ting, Fai-Lung'
'Lam, Wai-Lim'

_publ_section_title
;
 A new family of phosphido-bridged dinuclear ruthenium carbonyl
 complexes: synthesis of
 [Ru2(CO)6{&#x00B5;-P(&#xE010;C(CH)3O&#xE011;)2}(&#x00B5;-\h1,\h2-&#xE010;C(CH)3O&#xE011;)]
 and its reactivity towards terminal alkynes
;
_journal_issue 20
_journal_name_full 'Journal of the Chemical Society, Dalton Transactions'
_journal_page_first 2981
_journal_paper_doi 10.1039/b104625j
_journal_year 2001
_chemical_formula_sum 'C41 H22 Cl3 O7 P Ru2 S4'
_chemical_formula_weight 1094.29
_chemical_name_systematic
; 
? 
;
_space_group_IT_number 2
_symmetry_cell_setting triclinic
_symmetry_space_group_name_Hall '-P 1'
_symmetry_space_group_name_H-M 'P -1'
_atom_sites_solution_hydrogens geom
_atom_sites_solution_primary direct
_atom_sites_solution_secondary difmap
_audit_creation_method SHELXL-97
_cell_angle_alpha 109.3470(10)
_cell_angle_beta 102.3110(10)
_cell_angle_gamma 98.3290(10)
_cell_formula_units_Z 2
_cell_length_a 11.7185(8)
_cell_length_b 13.4100(9)
_cell_length_c 15.2078(11)
_cell_measurement_temperature 293(2)
_cell_volume 2142.0(3)
_computing_data_reduction SAINT
_computing_structure_refinement 'SHELXL-97 (Sheldrick, 1997)'
_computing_structure_solution 'SHELXS-97 (Sheldrick, 1990)'
_diffrn_ambient_temperature 293(2)
_diffrn_measured_fraction_theta_full 0.938
_diffrn_measured_fraction_theta_max 0.938
_diffrn_measurement_device_type 'Smart CCD'
_diffrn_radiation_monochromator graphite
_diffrn_radiation_source 'fine-focus sealed tube'
_diffrn_radiation_type MoK\a
_diffrn_radiation_wavelength 0.71073
_diffrn_reflns_av_R_equivalents 0.0211
_diffrn_reflns_av_sigmaI/netI 0.0617
_diffrn_reflns_limit_h_max 14
_diffrn_reflns_limit_h_min -15
_diffrn_reflns_limit_k_max 17
_diffrn_reflns_limit_k_min -15
_diffrn_reflns_limit_l_max 19
_diffrn_reflns_limit_l_min -18
_diffrn_reflns_number 12805
_diffrn_reflns_theta_full 27.52
_diffrn_reflns_theta_max 27.52
_diffrn_reflns_theta_min 1.76
_exptl_absorpt_coefficient_mu 1.173
_exptl_crystal_colour red
_exptl_crystal_density_diffrn 1.697
_exptl_crystal_density_method 'not measured'
_exptl_crystal_description plate
_exptl_crystal_F_000 1084
_exptl_crystal_size_max 0.28
_exptl_crystal_size_mid 0.14
_exptl_crystal_size_min 0.12
_refine_diff_density_max 2.266
_refine_diff_density_min -1.094
_refine_diff_density_rms 0.127
_refine_ls_extinction_coef 0.0000(5)
_refine_ls_extinction_expression Fc^*^=kFc[1+0.001xFc^2^\l^3^/sin(2\q)]^-1/4^
_refine_ls_extinction_method SHELXL
_refine_ls_goodness_of_fit_ref 0.943
_refine_ls_hydrogen_treatment mixed
_refine_ls_matrix_type full
_refine_ls_number_parameters 508
_refine_ls_number_reflns 9260
_refine_ls_number_restraints 0
_refine_ls_restrained_S_all 0.943
_refine_ls_R_factor_all 0.1026
_refine_ls_R_factor_gt 0.0615
_refine_ls_shift/su_max 4.993
_refine_ls_shift/su_mean 0.010
_refine_ls_structure_factor_coef Fsqd
_refine_ls_weighting_details
;
calc w=1/[\s^2^(Fo^2^)+(0.1160P)^2^+0.0000P] where 
P=(Fo^2^+2Fc^2^)/3
;
_refine_ls_weighting_scheme calc
_refine_ls_wR_factor_gt 0.1641
_refine_ls_wR_factor_ref 0.1885
_reflns_number_gt 5513
_reflns_number_total 9260
_reflns_threshold_expression >2sigma(I)
_cod_data_source_file b104625j.txt
_cod_data_source_block wy0427wm
_cod_depositor_comments
;
The following automatic conversions were performed:
'_symmetry_cell_setting' value 'Triclinic' changed to 'triclinic'
according to '/home/saulius/struct/CIF-dictionaries/cif_core.dic'
dictionary named 'cif_core.dic' version 2.4.1 from 2010-06-29.

Automatic conversion script
Id: cif_fix_enum 1527 2010-12-29 10:47:43Z saulius 
;
_cod_original_sg_symbol_H-M P-1
_cod_database_code 7010868

loop_
_symmetry_equiv_pos_as_xyz
'x, y, z'
'-x, -y, -z'

loop_
_atom_site_label
_atom_site_type_symbol
_atom_site_fract_x
_atom_site_fract_y
_atom_site_fract_z
_atom_site_U_iso_or_equiv
_atom_site_adp_type
_atom_site_occupancy
_atom_site_symmetry_multiplicity
_atom_site_calc_flag
_atom_site_refinement_flags
_atom_site_disorder_assembly
_atom_site_disorder_group
C1 C 0.7361(6) 0.9809(6) 0.1527(6) 0.0674(19) Uani 1 1 d . . .
C2 C 0.6931(7) 0.8549(6) -0.0343(6) 0.074(2) Uani 1 1 d . . .
C3 C 0.9102(6) 0.5988(5) 0.1515(5) 0.0630(17) Uani 1 1 d . . .
C4 C 0.8856(6) 0.7594(6) 0.3081(6) 0.0691(19) Uani 1 1 d . . .
C5 C 0.5475(6) 0.8054(6) 0.1424(6) 0.0645(19) Uani 1 1 d . . .
C6 C 0.4868(6) 0.7733(6) 0.0444(6) 0.070(2) Uani 1 1 d . . .
H6A H 0.4905 0.7140 -0.0075 0.083 Uiso 1 1 calc R . .
C7 C 0.4161(7) 0.8544(8) 0.0420(9) 0.090(3) Uani 1 1 d . . .
H7A H 0.3641 0.8562 -0.0127 0.109 Uiso 1 1 calc R . .
C8 C 0.4406(8) 0.9261(8) 0.1340(9) 0.096(3) Uani 1 1 d . . .
H8A H 0.4082 0.9866 0.1517 0.115 Uiso 1 1 calc R . .
C9 C 0.5996(5) 0.5891(5) 0.2260(5) 0.0524(14) Uani 1 1 d . . .
C10 C 0.5471(6) 0.6202(6) 0.2990(5) 0.0635(17) Uani 1 1 d . . .
H10A H 0.5243 0.6859 0.3181 0.076 Uiso 1 1 calc R . .
C11 C 0.5303(7) 0.5449(6) 0.3428(6) 0.0692(19) Uani 1 1 d . . .
H11A H 0.4961 0.5558 0.3941 0.083 Uiso 1 1 calc R . .
C12 C 0.5691(6) 0.4537(6) 0.3027(5) 0.0599(16) Uani 1 1 d . . .
C13 C 0.5626(6) 0.3577(6) 0.3271(5) 0.0609(17) Uani 1 1 d . . .
C14 C 0.6174(9) 0.2740(7) 0.3026(7) 0.095(3) Uani 1 1 d . . .
H14A H 0.6688 0.2694 0.2633 0.114 Uiso 1 1 calc R . .
C15 C 0.5909(8) 0.1964(7) 0.3407(7) 0.089(3) Uani 1 1 d . . .
H15A H 0.6222 0.1349 0.3291 0.106 Uiso 1 1 calc R . .
C16 C 0.5146(7) 0.2182(6) 0.3968(6) 0.0681(18) Uani 1 1 d . . .
C17 C 0.4727(7) 0.1613(6) 0.4523(6) 0.080(2) Uani 1 1 d . . .
C18 C 0.4372(9) 0.1128(8) 0.4969(8) 0.107(3) Uani 1 1 d . . .
H18 H 0.4092 0.0746 0.5321 0.128 Uiso 1 1 calc R . .
C19 C 0.6329(6) 0.7622(6) 0.1923(6) 0.0579(16) Uani 1 1 d . . .
C20 C 0.6308(5) 0.6481(5) 0.1657(5) 0.0501(14) Uani 1 1 d . . .
C21 C 0.6414(5) 0.5942(5) 0.0708(5) 0.0510(15) Uani 1 1 d . . .
H21A H 0.6330 0.5153 0.0469 0.061 Uiso 1 1 calc R . .
C22 C 0.6904(5) 0.6531(5) 0.0213(5) 0.0508(14) Uani 1 1 d . . .
C23 C 0.7156(5) 0.5888(5) -0.0685(5) 0.0536(15) Uani 1 1 d . . .
C24 C 0.7365(6) 0.6152(6) -0.1445(5) 0.0639(18) Uani 1 1 d . . .
H24A H 0.7381 0.6841 -0.1462 0.077 Uiso 1 1 calc R . .
C25 C 0.7550(7) 0.5309(6) -0.2186(5) 0.0668(18) Uani 1 1 d . . .
H25A H 0.7685 0.5382 -0.2745 0.080 Uiso 1 1 calc R . .
C26 C 0.7519(6) 0.4381(6) -0.2028(5) 0.0576(16) Uani 1 1 d . . .
C27 C 0.7587(6) 0.3308(6) -0.2642(5) 0.0624(17) Uani 1 1 d . . .
C28 C 0.7457(8) 0.2342(6) -0.2495(6) 0.080(2) Uani 1 1 d . . .
H28A H 0.7310 0.2277 -0.1937 0.096 Uiso 1 1 calc R . .
C29 C 0.7568(8) 0.1465(7) -0.3266(6) 0.081(2) Uani 1 1 d . . .
H29A H 0.7503 0.0765 -0.3266 0.097 Uiso 1 1 calc R . .
C30 C 0.7774(6) 0.1727(6) -0.3991(6) 0.0714(19) Uani 1 1 d . . .
C31 C 0.7961(7) 0.1059(7) -0.4885(7) 0.081(2) Uani 1 1 d . . .
C32 C 0.8122(8) 0.0486(8) -0.5569(7) 0.094(3) Uani 1 1 d . . .
H32 H 0.8253 0.0019 -0.6126 0.113 Uiso 1 1 calc R . .
C33 C 1.0123(6) 0.9496(6) 0.2019(6) 0.0642(18) Uani 1 1 d . . .
C34 C 1.1094(7) 1.0131(7) 0.1953(7) 0.079(2) Uani 1 1 d . . .
H34A H 1.1390 1.0018 0.1416 0.095 Uiso 1 1 calc R . .
C35 C 1.1555(9) 1.0987(8) 0.2857(10) 0.108(3) Uani 1 1 d . . .
H35A H 1.2212 1.1563 0.3029 0.130 Uiso 1 1 calc R . .
C36 C 1.0887(10) 1.0830(7) 0.3426(8) 0.107(3) Uani 1 1 d . . .
H36A H 1.1020 1.1274 0.4073 0.129 Uiso 1 1 calc R . .
C37 C 0.9784(6) 0.7904(6) 0.0237(5) 0.0600(17) Uani 1 1 d . . .
C38 C 1.0391(7) 0.7155(6) -0.0044(6) 0.076(2) Uani 1 1 d . . .
H38A H 1.0537 0.6635 0.0219 0.091 Uiso 1 1 calc R . .
C39 C 1.0778(8) 0.7302(8) -0.0828(7) 0.094(3) Uani 1 1 d . . .
H39A H 1.1223 0.6893 -0.1179 0.113 Uiso 1 1 calc R . .
C40 C 1.0390(8) 0.8117(8) -0.0961(7) 0.088(3) Uani 1 1 d . . .
H40A H 1.0530 0.8392 -0.1425 0.106 Uiso 1 1 calc R . .
C41 C 0.049(2) 0.3510(19) 0.3603(17) 0.244(9) Uiso 1 1 d . . .
H41A H 0.0601 0.2958 0.3039 0.292 Uiso 1 1 calc R . .
Cl1 Cl -0.0628(6) 0.2934(6) 0.4224(5) 0.253(3) Uiso 1 1 d . . .
Cl2 Cl 0.1746(7) 0.4088(6) 0.4573(5) 0.269(3) Uiso 1 1 d . . .
Cl3 Cl -0.0208(7) 0.4418(7) 0.3338(6) 0.295(3) Uiso 1 1 d . . .
H19A H 0.649(5) 0.804(5) 0.256(4) 0.041(16) Uiso 1 1 d . . .
O1 O 0.7552(6) 1.0717(4) 0.1913(5) 0.0957(18) Uani 1 1 d . . .
O2 O 0.6833(6) 0.8757(5) -0.1015(5) 0.100(2) Uani 1 1 d . . .
O3 O 0.9657(5) 0.5357(5) 0.1387(5) 0.101(2) Uani 1 1 d . . .
O4 O 0.9220(6) 0.7907(6) 0.3881(5) 0.111(2) Uani 1 1 d . . .
O5 O 0.5190(4) 0.8988(4) 0.1981(4) 0.0765(14) Uani 1 1 d . . .
O6 O 0.9975(5) 0.9919(4) 0.2920(4) 0.0875(16) Uani 1 1 d . . .
O7 O 0.9752(5) 0.8511(4) -0.0331(4) 0.0840(16) Uani 1 1 d . . .
P1 P 0.90767(14) 0.82614(13) 0.11972(14) 0.0544(4) Uani 1 1 d . . .
Ru1 Ru 0.70560(4) 0.82709(4) 0.08060(4) 0.05318(19) Uani 1 1 d . . .
Ru2 Ru 0.81770(4) 0.70225(4) 0.17006(4) 0.05025(18) Uani 1 1 d . . .
S1 S 0.63009(16) 0.46334(14) 0.21190(13) 0.0604(4) Uani 1 1 d . . .
S2 S 0.47523(19) 0.33809(17) 0.39987(16) 0.0771(6) Uani 1 1 d . . .
S3 S 0.72317(16) 0.45360(14) -0.09255(13) 0.0603(4) Uani 1 1 d . . .
S4 S 0.7851(2) 0.30917(17) -0.37592(15) 0.0767(5) Uani 1 1 d . . .

loop_
_atom_site_aniso_label
_atom_site_aniso_U_11
_atom_site_aniso_U_22
_atom_site_aniso_U_33
_atom_site_aniso_U_23
_atom_site_aniso_U_13
_atom_site_aniso_U_12
C1 0.068(4) 0.062(5) 0.092(5) 0.038(4) 0.039(4) 0.028(4)
C2 0.075(5) 0.067(5) 0.105(6) 0.053(5) 0.031(4) 0.036(4)
C3 0.057(4) 0.048(4) 0.076(5) 0.022(4) 0.004(3) 0.016(3)
C4 0.060(4) 0.075(5) 0.068(5) 0.028(4) 0.008(4) 0.014(4)
C5 0.051(4) 0.055(4) 0.105(6) 0.042(4) 0.031(4) 0.020(3)
C6 0.046(3) 0.077(5) 0.098(6) 0.049(5) 0.016(4) 0.021(3)
C7 0.057(4) 0.096(7) 0.144(9) 0.076(7) 0.020(5) 0.033(5)
C8 0.077(6) 0.092(7) 0.154(10) 0.071(7) 0.044(6) 0.051(5)
C9 0.052(3) 0.044(3) 0.060(4) 0.018(3) 0.011(3) 0.014(3)
C10 0.074(4) 0.052(4) 0.070(5) 0.021(3) 0.027(4) 0.024(3)
C11 0.082(5) 0.071(5) 0.073(5) 0.035(4) 0.040(4) 0.025(4)
C12 0.068(4) 0.061(4) 0.055(4) 0.026(3) 0.020(3) 0.015(3)
C13 0.061(4) 0.061(4) 0.066(4) 0.031(4) 0.020(3) 0.010(3)
C14 0.124(7) 0.094(6) 0.114(7) 0.063(6) 0.070(6) 0.055(6)
C15 0.106(6) 0.084(6) 0.108(7) 0.052(5) 0.054(6) 0.046(5)
C16 0.070(4) 0.061(4) 0.079(5) 0.037(4) 0.017(4) 0.015(4)
C17 0.083(5) 0.071(5) 0.096(6) 0.045(5) 0.027(5) 0.011(4)
C18 0.126(8) 0.093(7) 0.113(8) 0.059(6) 0.041(6) 0.002(6)
C19 0.057(4) 0.052(4) 0.063(5) 0.018(4) 0.017(3) 0.016(3)
C20 0.046(3) 0.047(3) 0.061(4) 0.023(3) 0.016(3) 0.014(3)
C21 0.043(3) 0.042(3) 0.073(4) 0.029(3) 0.014(3) 0.009(3)
C22 0.043(3) 0.050(3) 0.066(4) 0.028(3) 0.015(3) 0.016(3)
C23 0.053(3) 0.046(3) 0.066(4) 0.025(3) 0.014(3) 0.014(3)
C24 0.077(4) 0.056(4) 0.071(5) 0.035(4) 0.025(4) 0.017(3)
C25 0.089(5) 0.063(4) 0.057(4) 0.028(4) 0.032(4) 0.016(4)
C26 0.054(4) 0.061(4) 0.058(4) 0.023(3) 0.014(3) 0.015(3)
C27 0.055(4) 0.072(5) 0.062(4) 0.024(4) 0.021(3) 0.014(3)
C28 0.113(6) 0.068(5) 0.075(5) 0.038(4) 0.030(5) 0.036(5)
C29 0.111(6) 0.068(5) 0.071(5) 0.026(4) 0.031(5) 0.031(5)
C30 0.063(4) 0.073(5) 0.073(5) 0.023(4) 0.014(4) 0.016(4)
C31 0.075(5) 0.061(5) 0.089(6) 0.007(4) 0.026(5) 0.011(4)
C32 0.100(7) 0.082(6) 0.088(7) 0.019(5) 0.035(5) 0.004(5)
C33 0.055(4) 0.059(4) 0.080(5) 0.030(4) 0.013(4) 0.017(3)
C34 0.066(4) 0.064(5) 0.104(7) 0.040(5) 0.017(4) -0.003(4)
C35 0.084(6) 0.072(6) 0.158(10) 0.059(7) 0.001(7) -0.003(5)
C36 0.116(8) 0.057(5) 0.112(8) 0.011(5) 0.009(7) 0.000(5)
C37 0.056(4) 0.062(4) 0.076(5) 0.037(4) 0.026(3) 0.018(3)
C38 0.078(5) 0.078(5) 0.095(6) 0.044(5) 0.036(4) 0.038(4)
C39 0.088(6) 0.112(7) 0.110(7) 0.051(6) 0.058(5) 0.039(5)
C40 0.099(6) 0.105(7) 0.099(6) 0.059(6) 0.061(5) 0.041(5)
O1 0.120(5) 0.050(3) 0.133(5) 0.032(3) 0.064(4) 0.031(3)
O2 0.133(5) 0.110(5) 0.105(5) 0.074(4) 0.053(4) 0.061(4)
O3 0.083(4) 0.077(4) 0.134(5) 0.025(4) 0.014(4) 0.046(3)
O4 0.105(5) 0.142(6) 0.072(4) 0.034(4) 0.014(4) 0.022(4)
O5 0.077(3) 0.062(3) 0.112(4) 0.038(3) 0.046(3) 0.037(3)
O6 0.091(4) 0.062(3) 0.098(4) 0.018(3) 0.029(3) 0.007(3)
O7 0.090(4) 0.088(4) 0.117(4) 0.071(4) 0.052(3) 0.039(3)
P1 0.0515(9) 0.0450(9) 0.0755(12) 0.0290(9) 0.0226(8) 0.0151(7)
Ru1 0.0513(3) 0.0469(3) 0.0729(4) 0.0310(3) 0.0214(3) 0.0196(2)
Ru2 0.0464(3) 0.0447(3) 0.0645(4) 0.0268(3) 0.0136(2) 0.0130(2)
S1 0.0768(11) 0.0524(9) 0.0704(11) 0.0319(9) 0.0356(9) 0.0266(8)
S2 0.0924(14) 0.0717(12) 0.0926(15) 0.0450(11) 0.0491(12) 0.0270(11)
S3 0.0697(10) 0.0558(10) 0.0678(11) 0.0313(9) 0.0246(9) 0.0247(8)
S4 0.0962(14) 0.0654(12) 0.0728(13) 0.0253(10) 0.0371(11) 0.0132(10)

loop_
_atom_type_symbol
_atom_type_description
_atom_type_scat_dispersion_real
_atom_type_scat_dispersion_imag
_atom_type_scat_source
C C 0.0033 0.0016 'International Tables Vol C Tables 4.2.6.8 and 6.1.1.4'
H H 0.0000 0.0000 'International Tables Vol C Tables 4.2.6.8 and 6.1.1.4'
O O 0.0106 0.0060 'International Tables Vol C Tables 4.2.6.8 and 6.1.1.4'
P P 0.1023 0.0942 'International Tables Vol C Tables 4.2.6.8 and 6.1.1.4'
S S 0.1246 0.1234 'International Tables Vol C Tables 4.2.6.8 and 6.1.1.4'
Ru Ru -1.2594 0.8363 'International Tables Vol C Tables 4.2.6.8 and 6.1.1.4'
Cl Cl 0.1484 0.1585 'International Tables Vol C Tables 4.2.6.8 and 6.1.1.4'

loop_
_geom_angle_atom_site_label_1
_geom_angle_atom_site_label_2
_geom_angle_atom_site_label_3
_geom_angle
_geom_angle_site_symmetry_1
_geom_angle_site_symmetry_3
_geom_angle_publ_flag
O1 C1 Ru1 176.8(7) . . ?
O2 C2 Ru1 176.7(7) . . ?
O3 C3 Ru2 178.9(7) . . ?
O4 C4 Ru2 178.0(8) . . ?
O5 C5 C6 110.9(6) . . ?
O5 C5 C19 117.1(7) . . ?
C6 C5 C19 132.0(7) . . ?
O5 C5 Ru1 117.6(4) . . ?
C6 C5 Ru1 79.8(4) . . ?
C19 C5 Ru1 77.0(4) . . ?
C5 C6 C7 104.2(8) . . ?
C5 C6 Ru1 66.0(4) . . ?
C7 C6 Ru1 119.2(5) . . ?
C8 C7 C6 107.1(8) . . ?
C7 C8 O5 111.9(7) . . ?
C10 C9 C20 128.4(6) . . ?
C10 C9 S1 109.9(5) . . ?
C20 C9 S1 121.7(5) . . ?
C9 C10 C11 114.1(6) . . ?
C12 C11 C10 113.1(6) . . ?
C11 C12 C13 128.5(6) . . ?
C11 C12 S1 110.5(5) . . ?
C13 C12 S1 121.0(5) . . ?
C14 C13 C12 130.9(6) . . ?
C14 C13 S2 109.3(5) . . ?
C12 C13 S2 119.8(5) . . ?
C13 C14 C15 114.7(7) . . ?
C16 C15 C14 113.7(7) . . ?
C15 C16 C17 129.9(7) . . ?
C15 C16 S2 109.5(5) . . ?
C17 C16 S2 120.5(6) . . ?
C18 C17 C16 178.9(11) . . ?
C5 C19 C20 124.6(7) . . ?
C5 C19 Ru1 67.5(4) . . ?
C20 C19 Ru1 109.5(5) . . ?
C5 C19 Ru2 135.9(5) . . ?
C20 C19 Ru2 61.5(3) . . ?
Ru1 C19 Ru2 69.87(18) . . ?
C21 C20 C19 115.6(5) . . ?
C21 C20 C9 122.3(5) . . ?
C19 C20 C9 121.3(6) . . ?
C21 C20 Ru2 73.1(3) . . ?
C19 C20 Ru2 83.0(4) . . ?
C9 C20 Ru2 121.1(4) . . ?
C22 C21 C20 120.8(6) . . ?
C22 C21 Ru2 72.4(3) . . ?
C20 C21 Ru2 69.2(3) . . ?
C21 C22 C23 116.2(5) . . ?
C21 C22 Ru1 115.6(4) . . ?
C23 C22 Ru1 128.0(4) . . ?
C21 C22 Ru2 71.2(3) . . ?
C23 C22 Ru2 123.4(4) . . ?
Ru1 C22 Ru2 78.1(2) . . ?
C24 C23 C22 131.4(6) . . ?
C24 C23 S3 108.1(5) . . ?
C22 C23 S3 120.5(4) . . ?
C23 C24 C25 114.6(6) . . ?
C26 C25 C24 114.4(6) . . ?
C25 C26 C27 131.2(6) . . ?
C25 C26 S3 110.2(5) . . ?
C27 C26 S3 118.3(5) . . ?
C28 C27 C26 130.2(7) . . ?
C28 C27 S4 109.0(6) . . ?
C26 C27 S4 120.7(5) . . ?
C27 C28 C29 113.8(7) . . ?
C30 C29 C28 113.6(7) . . ?
C29 C30 C31 129.5(8) . . ?
C29 C30 S4 111.6(6) . . ?
C31 C30 S4 118.9(6) . . ?
C32 C31 C30 175.9(11) . . ?
O6 C33 C34 109.9(7) . . ?
O6 C33 P1 116.4(5) . . ?
C34 C33 P1 133.7(7) . . ?
C33 C34 C35 106.0(8) . . ?
C36 C35 C34 107.8(8) . . ?
C35 C36 O6 110.0(9) . . ?
C38 C37 O7 109.7(6) . . ?
C38 C37 P1 132.7(6) . . ?
O7 C37 P1 117.6(5) . . ?
C37 C38 C39 106.5(7) . . ?
C40 C39 C38 106.9(8) . . ?
C39 C40 O7 110.8(7) . . ?
Cl3 C41 Cl2 113.3(14) . . ?
Cl3 C41 Cl1 99.7(11) . . ?
Cl2 C41 Cl1 99.8(11) . . ?
C8 O5 C5 105.9(7) . . ?
C33 O6 C36 106.3(7) . . ?
C40 O7 C37 106.1(6) . . ?
C33 P1 C37 100.0(3) . . ?
C33 P1 Ru2 122.7(3) . . ?
C37 P1 Ru2 123.0(2) . . ?
C33 P1 Ru1 118.1(2) . . ?
C37 P1 Ru1 118.6(2) . . ?
Ru2 P1 Ru1 74.84(5) . . ?
C2 Ru1 C1 89.2(3) . . ?
C2 Ru1 C22 99.0(3) . . ?
C1 Ru1 C22 170.4(3) . . ?
C2 Ru1 C5 123.0(3) . . ?
C1 Ru1 C5 87.9(3) . . ?
C22 Ru1 C5 91.8(2) . . ?
C2 Ru1 P1 99.2(2) . . ?
C1 Ru1 P1 93.0(2) . . ?
C22 Ru1 P1 80.78(15) . . ?
C5 Ru1 P1 137.82(19) . . ?
C2 Ru1 C19 155.7(3) . . ?
C1 Ru1 C19 98.9(3) . . ?
C22 Ru1 C19 75.6(2) . . ?
C5 Ru1 C19 35.5(2) . . ?
P1 Ru1 C19 103.20(16) . . ?
C2 Ru1 C6 91.6(3) . . ?
C1 Ru1 C6 101.3(3) . . ?
C22 Ru1 C6 83.6(2) . . ?
C5 Ru1 C6 34.1(3) . . ?
P1 Ru1 C6 162.16(17) . . ?
C19 Ru1 C6 64.4(2) . . ?
C2 Ru1 Ru2 138.1(2) . . ?
C1 Ru1 Ru2 118.1(2) . . ?
C22 Ru1 Ru2 52.24(16) . . ?
C5 Ru1 Ru2 91.21(17) . . ?
P1 Ru1 Ru2 51.73(4) . . ?
C19 Ru1 Ru2 56.23(15) . . ?
C6 Ru1 Ru2 111.28(15) . . ?
C3 Ru2 C4 92.5(3) . . ?
C3 Ru2 C20 117.6(3) . . ?
C4 Ru2 C20 98.2(3) . . ?
C3 Ru2 C21 98.2(3) . . ?
C4 Ru2 C21 133.6(3) . . ?
C20 Ru2 C21 37.6(2) . . ?
C3 Ru2 C22 102.8(3) . . ?
C4 Ru2 C22 162.6(3) . . ?
C20 Ru2 C22 67.3(2) . . ?
C21 Ru2 C22 36.4(2) . . ?
C3 Ru2 P1 103.0(2) . . ?
C4 Ru2 P1 104.8(2) . . ?
C20 Ru2 P1 132.03(16) . . ?
C21 Ru2 P1 116.30(15) . . ?
C22 Ru2 P1 80.20(15) . . ?
C3 Ru2 C19 152.8(3) . . ?
C4 Ru2 C19 89.8(3) . . ?
C20 Ru2 C19 35.5(2) . . ?
C21 Ru2 C19 61.9(2) . . ?
C22 Ru2 C19 72.8(2) . . ?
P1 Ru2 C19 102.60(16) . . ?
C3 Ru2 Ru1 142.4(2) . . ?
C4 Ru2 Ru1 120.0(2) . . ?
C20 Ru2 Ru1 78.60(15) . . ?
C21 Ru2 Ru1 73.90(14) . . ?
C22 Ru2 Ru1 49.63(15) . . ?
P1 Ru2 Ru1 53.42(4) . . ?
C19 Ru2 Ru1 53.90(16) . . ?
C12 S1 C9 92.4(3) . . ?
C13 S2 C16 92.8(3) . . ?
C26 S3 C23 92.6(3) . . ?
C27 S4 C30 92.0(4) . . ?

loop_
_geom_bond_atom_site_label_1
_geom_bond_atom_site_label_2
_geom_bond_distance
_geom_bond_site_symmetry_2
_geom_bond_publ_flag
C1 O1 1.126(8) . ?
C1 Ru1 1.925(8) . ?
C2 O2 1.133(8) . ?
C2 Ru1 1.885(8) . ?
C3 O3 1.132(7) . ?
C3 Ru2 1.867(7) . ?
C4 O4 1.107(9) . ?
C4 Ru2 1.917(9) . ?
C5 O5 1.392(8) . ?
C5 C6 1.395(10) . ?
C5 C19 1.431(9) . ?
C5 Ru1 2.273(6) . ?
C6 C7 1.465(10) . ?
C6 Ru1 2.448(6) . ?
C7 C8 1.350(13) . ?
C8 O5 1.371(10) . ?
C9 C10 1.358(9) . ?
C9 C20 1.465(8) . ?
C9 S1 1.727(6) . ?
C10 C11 1.395(9) . ?
C11 C12 1.364(9) . ?
C12 C13 1.448(9) . ?
C12 S1 1.717(7) . ?
C13 C14 1.359(10) . ?
C13 S2 1.715(7) . ?
C14 C15 1.377(11) . ?
C15 C16 1.359(10) . ?
C16 C17 1.425(10) . ?
C16 S2 1.725(7) . ?
C17 C18 1.178(11) . ?
C19 C20 1.442(9) . ?
C19 Ru1 2.398(7) . ?
C19 Ru2 2.467(6) . ?
C20 C21 1.426(9) . ?
C20 Ru2 2.185(6) . ?
C21 C22 1.403(8) . ?
C21 Ru2 2.236(6) . ?
C22 C23 1.469(9) . ?
C22 Ru1 2.169(6) . ?
C22 Ru2 2.251(6) . ?
C23 C24 1.375(9) . ?
C23 S3 1.747(6) . ?
C24 C25 1.388(10) . ?
C25 C26 1.341(9) . ?
C26 C27 1.457(9) . ?
C26 S3 1.731(7) . ?
C27 C28 1.379(10) . ?
C27 S4 1.729(7) . ?
C28 C29 1.404(11) . ?
C29 C30 1.320(10) . ?
C30 C31 1.442(12) . ?
C30 S4 1.730(8) . ?
C31 C32 1.141(11) . ?
C33 O6 1.358(9) . ?
C33 C34 1.362(9) . ?
C33 P1 1.787(7) . ?
C34 C35 1.400(13) . ?
C35 C36 1.330(14) . ?
C36 O6 1.370(10) . ?
C37 C38 1.323(9) . ?
C37 O7 1.368(7) . ?
C37 P1 1.793(7) . ?
C38 C39 1.424(11) . ?
C39 C40 1.301(11) . ?
C40 O7 1.357(9) . ?
C41 Cl3 1.67(2) . ?
C41 Cl2 1.71(2) . ?
C41 Cl1 1.98(2) . ?
P1 Ru2 2.2665(16) . ?
P1 Ru1 2.3182(17) . ?
Ru1 Ru2 2.7863(6) . ?
